data_1502063
loop_
_publ_author_name
'Kao, Min-Tzu'
'Chen, Jia-Hong'
'Chu, Ying-Ying'
'Tseng, Kuo-Pi'
'Hsu, Chia-Huei'
'Wong, Ken-Tsung'
'Chang, Che-Wei'
'Hsu, Chao-Ping'
'Liu, Yi-Hung'

_publ_section_title
;
 Facile synthesis of 5,10,15-hexaaryl truxenes: structure and properties.
;
_journal_issue 7
_journal_name_full 'Organic letters'
_journal_page_first 1714
_journal_page_last 1717
_journal_paper_doi 10.1021/ol200227w
_journal_volume 13
_journal_year 2011
_chemical_formula_sum 'C101 H82 O12'
_chemical_formula_weight 1487.67
_chemical_name_systematic
; 
 ? 
;
_space_group_IT_number 14
_symmetry_cell_setting monoclinic
_symmetry_space_group_name_Hall '-P 2ybc'
_symmetry_space_group_name_H-M 'P 1 21/c 1'
_atom_sites_solution_hydrogens geom
_atom_sites_solution_primary direct
_atom_sites_solution_secondary difmap
_audit_creation_method SHELXL-97
_cell_angle_alpha 90.00
_cell_angle_beta 92.0180(10)
_cell_angle_gamma 90.00
_cell_formula_units_Z 4
_cell_length_a 14.49570(10)
_cell_length_b 23.2552(3)
_cell_length_c 22.2461(3)
_cell_measurement_reflns_used 19839
_cell_measurement_temperature 150(2)
_cell_measurement_theta_max 77.5190
_cell_measurement_theta_min 3.0406
_cell_volume 7494.52(15)
_computing_cell_refinement
; 
CrysAlis RED, Oxford Diffraction Ltd., 
Version 1.171.32.24 (release 21-04-2008 CrysAlis171 .NET) 
(compiled Apr 21 2008,18:23:10) 
Empirical absorption correction using spherical harmonics, 
 implemented in SCALE3 ABSPACK scaling algorithm. 
;
_computing_data_collection
; 
CrysAlis RED, Oxford Diffraction Ltd., 
Version 1.171.32.24 (release 21-04-2008 CrysAlis171 .NET) 
(compiled Apr 21 2008,18:23:10) 
Empirical absorption correction using spherical harmonics, 
 implemented in SCALE3 ABSPACK scaling algorithm. 
;
_computing_data_reduction
; 
CrysAlis RED, Oxford Diffraction Ltd., 
Version 1.171.32.24 (release 21-04-2008 CrysAlis171 .NET) 
(compiled Apr 21 2008,18:23:10) 
Empirical absorption correction using spherical harmonics, 
 implemented in SCALE3 ABSPACK scaling algorithm. 
;
_computing_molecular_graphics SHELXTL
_computing_publication_material SHELXTL
_computing_structure_refinement 'SHELXL-97 (Sheldrick, 1997)'
_computing_structure_solution 'SHELXS-97 (Sheldrick, 1990)'
_diffrn_ambient_temperature 150(2)
_diffrn_measured_fraction_theta_full 0.996
_diffrn_measured_fraction_theta_max 0.996
_diffrn_measurement_device_type 'Oxford Diffraction Gemini R'
_diffrn_measurement_method CCD
_diffrn_radiation_monochromator graphite
_diffrn_radiation_source 'fine-focus sealed tube'
_diffrn_radiation_type CuK\a
_diffrn_radiation_wavelength 1.54178
_diffrn_reflns_av_R_equivalents 0.0387
_diffrn_reflns_av_sigmaI/netI 0.0371
_diffrn_reflns_limit_h_max 12
_diffrn_reflns_limit_h_min -17
_diffrn_reflns_limit_k_max 27
_diffrn_reflns_limit_k_min -27
_diffrn_reflns_limit_l_max 26
_diffrn_reflns_limit_l_min -26
_diffrn_reflns_number 30070
_diffrn_reflns_theta_full 67.99
_diffrn_reflns_theta_max 67.99
_diffrn_reflns_theta_min 3.05
_exptl_absorpt_coefficient_mu 0.682
_exptl_absorpt_correction_T_max 1.00000
_exptl_absorpt_correction_T_min 0.85312
_exptl_absorpt_correction_type multi-scan
_exptl_absorpt_process_details
; 
CrysAlis RED, Oxford Diffraction Ltd., 
Version 1.171.32.24 (release 21-04-2008 CrysAlis171 .NET) 
(compiled Apr 21 2008,18:23:10) 
Empirical absorption correction using spherical harmonics, 
 implemented in SCALE3 ABSPACK scaling algorithm. 
;
_exptl_crystal_density_diffrn 1.318
_exptl_crystal_density_method 'not measured'
_exptl_crystal_F_000 3136
_exptl_crystal_size_max 0.15
_exptl_crystal_size_mid 0.10
_exptl_crystal_size_min 0.10
_refine_diff_density_max 0.605
_refine_diff_density_min -0.385
_refine_diff_density_rms 0.052
_refine_ls_extinction_coef 0.00008(3)
_refine_ls_extinction_expression Fc^*^=kFc[1+0.001xFc^2^\l^3^/sin(2\q)]^-1/4^
_refine_ls_extinction_method SHELXL
_refine_ls_goodness_of_fit_ref 1.044
_refine_ls_hydrogen_treatment constr
_refine_ls_matrix_type full
_refine_ls_number_parameters 1047
_refine_ls_number_reflns 13610
_refine_ls_number_restraints 0
_refine_ls_restrained_S_all 1.044
_refine_ls_R_factor_all 0.0738
_refine_ls_R_factor_gt 0.0517
_refine_ls_shift/su_max 0.021
_refine_ls_shift/su_mean 0.001
_refine_ls_structure_factor_coef Fsqd
_refine_ls_weighting_details 'calc w=1/[\s^2^(Fo^2^)+(0.0926P)^2^+0.9576P] where P=(Fo^2^+2Fc^2^)/3'
_refine_ls_weighting_scheme calc
_refine_ls_wR_factor_gt 0.1394
_refine_ls_wR_factor_ref 0.1528
_reflns_number_gt 9898
_reflns_number_total 13610
_reflns_threshold_expression >2sigma(I)
_cod_data_source_file ol200227w_si_003.cif
_cod_data_source_block ic13383
_cod_depositor_comments
;
The following automatic conversions were performed:

'_symmetry_cell_setting' value 'Monoclinic' changed to 'monoclinic'
according to /home/saulius/struct/CIF-dictionaries/cif_core.dic
dictionary named 'cif_core.dic' version 2.4.1 from 2010-06-29.

Automatic conversion script
Id: cif_fix_values 1715 2011-07-08 13:25:40Z adriana 
;
_cod_original_sg_symbol_H-M P2(1)/c
_cod_database_code 1502063

loop_
_symmetry_equiv_pos_as_xyz
'x, y, z'
'-x, y+1/2, -z+1/2'
'-x, -y, -z'
'x, -y-1/2, z-1/2'

loop_
_atom_site_label
_atom_site_type_symbol
_atom_site_fract_x
_atom_site_fract_y
_atom_site_fract_z
_atom_site_U_iso_or_equiv
_atom_site_adp_type
_atom_site_occupancy
_atom_site_symmetry_multiplicity
_atom_site_calc_flag
_atom_site_refinement_flags
_atom_site_disorder_assembly
_atom_site_disorder_group
O1 O 0.15553(10) 0.47109(7) 0.72666(7) 0.0380(4) Uani 1 1 d . . .
O2 O 0.11256(10) 0.65168(8) 0.82570(7) 0.0403(4) Uani 1 1 d . . .
O3 O 0.10866(11) 0.64363(8) 0.61148(7) 0.0401(4) Uani 1 1 d . . .
O4 O 0.23331(10) 0.52142(7) 0.58773(7) 0.0338(3) Uani 1 1 d . . .
O5 O 0.22665(11) 0.49663(7) 0.84483(7) 0.0387(4) Uani 1 1 d . . .
O6 O 0.17076(10) 0.74813(7) 0.73086(7) 0.0353(4) Uani 1 1 d . . .
O7 O 0.86935(11) 0.72294(8) 0.85118(9) 0.0480(4) Uani 1 1 d . . .
O8 O 0.86442(11) 0.69713(8) 0.63787(8) 0.0478(4) Uani 1 1 d . . .
O9 O 0.90882(10) 0.53584(7) 0.76858(8) 0.0379(4) Uani 1 1 d . . .
O10 O 0.82777(11) 0.58157(8) 0.59796(7) 0.0447(4) Uani 1 1 d . . .
O11 O 0.77804(11) 0.80338(7) 0.76486(9) 0.0447(4) Uani 1 1 d . . .
O12 O 0.82599(10) 0.56804(7) 0.89285(7) 0.0361(4) Uani 1 1 d . . .
C1 C 0.14322(13) 0.52989(10) 0.72409(10) 0.0323(5) Uani 1 1 d . . .
C2 C 0.13864(14) 0.56099(10) 0.77789(10) 0.0335(5) Uani 1 1 d . . .
C3 C 0.12513(13) 0.62020(10) 0.77389(10) 0.0328(5) Uani 1 1 d . . .
C4 C 0.11629(13) 0.64880(10) 0.71812(10) 0.0330(5) Uani 1 1 d . . .
C5 C 0.12482(14) 0.61630(10) 0.66574(10) 0.0330(5) Uani 1 1 d . . .
C6 C 0.13766(13) 0.55644(10) 0.66783(10) 0.0316(5) Uani 1 1 d . . .
C7 C 0.14312(15) 0.52994(11) 0.83684(11) 0.0395(5) Uani 1 1 d . . .
H7A H 0.1398 0.5583 0.8699 0.047 Uiso 1 1 calc R . .
H7B H 0.0891 0.5040 0.8391 0.047 Uiso 1 1 calc R . .
C8 C 0.09220(14) 0.71164(10) 0.71582(11) 0.0357(5) Uani 1 1 d . . .
H8A H 0.0681 0.7214 0.6749 0.043 Uiso 1 1 calc R . .
H8B H 0.0427 0.7194 0.7443 0.043 Uiso 1 1 calc R . .
C9 C 0.14194(14) 0.52137(11) 0.61145(10) 0.0338(5) Uani 1 1 d . . .
H9A H 0.1235 0.4813 0.6201 0.041 Uiso 1 1 calc R . .
H9B H 0.0976 0.5371 0.5808 0.041 Uiso 1 1 calc R . .
C10 C 0.07242(18) 0.43793(12) 0.72780(14) 0.0504(6) Uani 1 1 d . . .
H10A H 0.0879 0.3969 0.7296 0.076 Uiso 1 1 calc R . .
H10B H 0.0346 0.4457 0.6913 0.076 Uiso 1 1 calc R . .
H10C H 0.0379 0.4485 0.7632 0.076 Uiso 1 1 calc R . .
C11 C 0.19558(16) 0.67610(12) 0.85235(11) 0.0421(6) Uani 1 1 d . . .
H11A H 0.1806 0.6975 0.8887 0.063 Uiso 1 1 calc R . .
H11B H 0.2235 0.7022 0.8235 0.063 Uiso 1 1 calc R . .
H11C H 0.2392 0.6452 0.8630 0.063 Uiso 1 1 calc R . .
C12 C 0.18624(17) 0.65035(11) 0.57319(11) 0.0419(6) Uani 1 1 d . . .
H12A H 0.1661 0.6701 0.5361 0.063 Uiso 1 1 calc R . .
H12B H 0.2109 0.6124 0.5633 0.063 Uiso 1 1 calc R . .
H12C H 0.2343 0.6731 0.5942 0.063 Uiso 1 1 calc R . .
C13 C 0.29370(15) 0.52074(10) 0.88241(10) 0.0322(5) Uani 1 1 d . . .
C14 C 0.29864(16) 0.50332(11) 0.94188(11) 0.0405(5) Uani 1 1 d . . .
H14A H 0.2543 0.4775 0.9570 0.049 Uiso 1 1 calc R . .
C15 C 0.36936(17) 0.52428(12) 0.97893(11) 0.0453(6) Uani 1 1 d . . .
H15A H 0.3737 0.5124 1.0198 0.054 Uiso 1 1 calc R . .
C16 C 0.43384(15) 0.56215(11) 0.95754(10) 0.0360(5) Uani 1 1 d . . .
H16A H 0.4819 0.5760 0.9838 0.043 Uiso 1 1 calc R . .
C17 C 0.42911(14) 0.58017(9) 0.89787(9) 0.0278(4) Uani 1 1 d . . .
C18 C 0.35789(15) 0.55891(9) 0.86048(9) 0.0299(4) Uani 1 1 d . . .
H18A H 0.3533 0.5707 0.8196 0.036 Uiso 1 1 calc R . .
C19 C 0.23283(14) 0.75491(9) 0.68597(10) 0.0306(5) Uani 1 1 d . . .
C20 C 0.32174(14) 0.73393(9) 0.69622(10) 0.0279(4) Uani 1 1 d . . .
H20A H 0.3361 0.7129 0.7319 0.033 Uiso 1 1 calc R . .
C21 C 0.39005(13) 0.74332(9) 0.65491(10) 0.0269(4) Uani 1 1 d . . .
C22 C 0.36411(14) 0.77108(9) 0.60104(10) 0.0315(5) Uani 1 1 d . . .
H22A H 0.4082 0.7760 0.5709 0.038 Uiso 1 1 calc R . .
C23 C 0.27484(15) 0.79155(10) 0.59110(11) 0.0344(5) Uani 1 1 d . . .
H23A H 0.2592 0.8108 0.5545 0.041 Uiso 1 1 calc R . .
C24 C 0.20877(14) 0.78444(10) 0.63328(11) 0.0348(5) Uani 1 1 d . . .
H24A H 0.1482 0.7993 0.6267 0.042 Uiso 1 1 calc R . .
C25 C 0.29810(14) 0.48628(10) 0.61639(9) 0.0290(4) Uani 1 1 d . . .
C26 C 0.37978(13) 0.51206(9) 0.63682(9) 0.0277(4) Uani 1 1 d . . .
H26A H 0.3874 0.5524 0.6328 0.033 Uiso 1 1 calc R . .
C27 C 0.45081(13) 0.47897(9) 0.66323(9) 0.0260(4) Uani 1 1 d . . .
C28 C 0.43688(14) 0.42008(9) 0.66861(10) 0.0306(5) Uani 1 1 d . . .
H28A H 0.4839 0.3969 0.6870 0.037 Uiso 1 1 calc R . .
C29 C 0.35549(15) 0.39459(10) 0.64756(10) 0.0336(5) Uani 1 1 d . . .
H29A H 0.3478 0.3542 0.6513 0.040 Uiso 1 1 calc R . .
C30 C 0.28546(15) 0.42732(10) 0.62115(10) 0.0339(5) Uani 1 1 d . . .
H30A H 0.2298 0.4098 0.6066 0.041 Uiso 1 1 calc R . .
C31 C 0.49692(13) 0.62451(9) 0.87241(9) 0.0256(4) Uani 1 1 d . . .
C32 C 0.45602(14) 0.68512(9) 0.87436(9) 0.0264(4) Uani 1 1 d . . .
C33 C 0.41358(14) 0.71154(10) 0.92184(10) 0.0314(5) Uani 1 1 d . . .
H33A H 0.4041 0.6911 0.9581 0.038 Uiso 1 1 calc R . .
C34 C 0.38516(15) 0.76816(10) 0.91570(10) 0.0342(5) Uani 1 1 d . . .
H34A H 0.3557 0.7868 0.9478 0.041 Uiso 1 1 calc R . .
C35 C 0.39959(15) 0.79757(9) 0.86281(10) 0.0337(5) Uani 1 1 d . . .
H35A H 0.3829 0.8370 0.8600 0.040 Uiso 1 1 calc R . .
C36 C 0.43799(14) 0.77077(9) 0.81368(10) 0.0295(4) Uani 1 1 d . . .
H36A H 0.4466 0.7913 0.7774 0.035 Uiso 1 1 calc R . .
C37 C 0.46362(13) 0.71291(9) 0.81875(9) 0.0255(4) Uani 1 1 d . . .
C38 C 0.49181(13) 0.66974(8) 0.77375(9) 0.0240(4) Uani 1 1 d . . .
C39 C 0.49760(12) 0.67199(8) 0.71114(9) 0.0237(4) Uani 1 1 d . . .
C40 C 0.49161(13) 0.72380(9) 0.66780(9) 0.0259(4) Uani 1 1 d . . .
C41 C 0.52490(13) 0.69582(9) 0.61026(9) 0.0260(4) Uani 1 1 d . . .
C42 C 0.55311(14) 0.72265(10) 0.55810(10) 0.0315(5) Uani 1 1 d . . .
H42A H 0.5595 0.7633 0.5567 0.038 Uiso 1 1 calc R . .
C43 C 0.57172(15) 0.68958(11) 0.50832(10) 0.0354(5) Uani 1 1 d . . .
H43A H 0.5925 0.7074 0.4728 0.043 Uiso 1 1 calc R . .
C44 C 0.56011(15) 0.63040(10) 0.51006(10) 0.0352(5) Uani 1 1 d . . .
H44A H 0.5693 0.6082 0.4749 0.042 Uiso 1 1 calc R . .
C45 C 0.53525(14) 0.60323(10) 0.56259(9) 0.0303(5) Uani 1 1 d . . .
H45A H 0.5269 0.5627 0.5634 0.036 Uiso 1 1 calc R . .
C46 C 0.52249(13) 0.63596(9) 0.61442(9) 0.0250(4) Uani 1 1 d . . .
C47 C 0.51253(12) 0.62053(9) 0.67859(9) 0.0232(4) Uani 1 1 d . . .
C48 C 0.52553(12) 0.56837(8) 0.70902(9) 0.0230(4) Uani 1 1 d . . .
C49 C 0.54318(13) 0.50726(8) 0.68487(9) 0.0243(4) Uani 1 1 d . . .
C50 C 0.57827(13) 0.47720(9) 0.74230(9) 0.0255(4) Uani 1 1 d . . .
C51 C 0.62659(14) 0.42599(9) 0.74727(10) 0.0305(5) Uani 1 1 d . . .
H51A H 0.6427 0.4054 0.7122 0.037 Uiso 1 1 calc R . .
C52 C 0.65123(15) 0.40504(9) 0.80372(10) 0.0329(5) Uani 1 1 d . . .
H52A H 0.6857 0.3704 0.8076 0.040 Uiso 1 1 calc R . .
C53 C 0.62538(15) 0.43475(9) 0.85486(10) 0.0325(5) Uani 1 1 d . . .
H53A H 0.6397 0.4191 0.8935 0.039 Uiso 1 1 calc R . .
C54 C 0.57897(14) 0.48686(9) 0.85007(10) 0.0290(4) Uani 1 1 d . . .
H54A H 0.5617 0.5069 0.8851 0.035 Uiso 1 1 calc R . .
C55 C 0.55807(13) 0.50946(9) 0.79296(9) 0.0250(4) Uani 1 1 d . . .
C56 C 0.52673(13) 0.56722(9) 0.77246(9) 0.0240(4) Uani 1 1 d . . .
C57 C 0.50769(13) 0.61715(9) 0.80460(9) 0.0235(4) Uani 1 1 d . . .
C58 C 0.59212(14) 0.62522(9) 0.90705(9) 0.0282(4) Uani 1 1 d . . .
C59 C 0.60140(16) 0.64939(10) 0.96492(10) 0.0334(5) Uani 1 1 d . . .
H59A H 0.5498 0.6676 0.9820 0.040 Uiso 1 1 calc R . .
C60 C 0.68468(16) 0.64713(10) 0.99752(11) 0.0387(5) Uani 1 1 d . . .
H60A H 0.6893 0.6638 1.0365 0.046 Uiso 1 1 calc R . .
C61 C 0.76112(16) 0.62084(10) 0.97398(10) 0.0370(5) Uani 1 1 d . . .
H61A H 0.8178 0.6187 0.9966 0.044 Uiso 1 1 calc R . .
C62 C 0.75306(15) 0.59772(9) 0.91664(10) 0.0314(5) Uani 1 1 d . . .
C63 C 0.67061(14) 0.60106(9) 0.88321(10) 0.0285(4) Uani 1 1 d . . .
H63A H 0.6677 0.5866 0.8433 0.034 Uiso 1 1 calc R . .
C64 C 0.55613(13) 0.77472(9) 0.68485(9) 0.0267(4) Uani 1 1 d . . .
C65 C 0.54005(14) 0.82933(9) 0.66138(10) 0.0316(5) Uani 1 1 d . . .
H65A H 0.4847 0.8365 0.6385 0.038 Uiso 1 1 calc R . .
C66 C 0.60341(16) 0.87364(10) 0.67075(11) 0.0373(5) Uani 1 1 d . . .
H66A H 0.5909 0.9105 0.6539 0.045 Uiso 1 1 calc R . .
C67 C 0.68375(15) 0.86473(10) 0.70398(11) 0.0352(5) Uani 1 1 d . . .
H67A H 0.7272 0.8949 0.7103 0.042 Uiso 1 1 calc R . .
C68 C 0.69977(14) 0.81089(10) 0.72799(11) 0.0336(5) Uani 1 1 d . . .
C69 C 0.63715(14) 0.76591(9) 0.71915(10) 0.0322(5) Uani 1 1 d . . .
H69A H 0.6497 0.7293 0.7365 0.039 Uiso 1 1 calc R . .
C70 C 0.61641(14) 0.50426(9) 0.63689(9) 0.0274(4) Uani 1 1 d . . .
C71 C 0.69222(14) 0.54106(10) 0.64243(10) 0.0301(5) Uani 1 1 d . . .
H71A H 0.7005 0.5645 0.6772 0.036 Uiso 1 1 calc R . .
C72 C 0.75519(14) 0.54334(11) 0.59728(10) 0.0353(5) Uani 1 1 d . . .
C73 C 0.74318(16) 0.50969(12) 0.54599(11) 0.0407(6) Uani 1 1 d . . .
H73A H 0.7844 0.5131 0.5139 0.049 Uiso 1 1 calc R . .
C74 C 0.67058(16) 0.47115(11) 0.54209(11) 0.0395(5) Uani 1 1 d . . .
H74A H 0.6637 0.4467 0.5080 0.047 Uiso 1 1 calc R . .
C75 C 0.60766(15) 0.46788(10) 0.58756(10) 0.0329(5) Uani 1 1 d . . .
H75A H 0.5587 0.4408 0.5849 0.039 Uiso 1 1 calc R . .
C76 C 0.90021(14) 0.60365(10) 0.87232(11) 0.0359(5) Uani 1 1 d . . .
H76A H 0.9575 0.5805 0.8715 0.043 Uiso 1 1 calc R . .
H76B H 0.9110 0.6356 0.9011 0.043 Uiso 1 1 calc R . .
C77 C 0.89409(15) 0.57805(12) 0.64758(11) 0.0420(6) Uani 1 1 d . . .
H77A H 0.9553 0.5891 0.6329 0.050 Uiso 1 1 calc R . .
H77B H 0.8983 0.5374 0.6608 0.050 Uiso 1 1 calc R . .
C78 C 0.85401(15) 0.77520(11) 0.73765(15) 0.0488(7) Uani 1 1 d . . .
H78A H 0.9123 0.7907 0.7557 0.059 Uiso 1 1 calc R . .
H78B H 0.8526 0.7847 0.6943 0.059 Uiso 1 1 calc R . .
C79 C 0.87940(13) 0.62794(10) 0.81081(11) 0.0331(5) Uani 1 1 d . . .
C80 C 0.88436(13) 0.59279(10) 0.75998(11) 0.0321(5) Uani 1 1 d . . .
C81 C 0.87437(13) 0.61457(10) 0.70151(11) 0.0341(5) Uani 1 1 d . . .
C82 C 0.86079(14) 0.67438(11) 0.69533(11) 0.0373(5) Uani 1 1 d . . .
C83 C 0.85455(14) 0.71071(10) 0.74444(12) 0.0381(5) Uani 1 1 d . . .
C84 C 0.86408(14) 0.68681(10) 0.80220(11) 0.0353(5) Uani 1 1 d . . .
C85 C 0.83289(16) 0.49644(11) 0.77184(12) 0.0422(6) Uani 1 1 d . . .
H85A H 0.8566 0.4574 0.7781 0.063 Uiso 1 1 calc R . .
H85B H 0.7958 0.4979 0.7342 0.063 Uiso 1 1 calc R . .
H85C H 0.7945 0.5072 0.8054 0.063 Uiso 1 1 calc R . .
C86 C 0.77611(17) 0.70561(14) 0.60717(13) 0.0547(7) Uani 1 1 d . . .
H86A H 0.7855 0.7217 0.5671 0.082 Uiso 1 1 calc R . .
H86B H 0.7389 0.7322 0.6303 0.082 Uiso 1 1 calc R . .
H86C H 0.7440 0.6686 0.6032 0.082 Uiso 1 1 calc R . .
C87 C 0.78358(19) 0.73904(12) 0.87774(14) 0.0520(7) Uani 1 1 d . . .
H87A H 0.7964 0.7646 0.9121 0.078 Uiso 1 1 calc R . .
H87B H 0.7519 0.7044 0.8914 0.078 Uiso 1 1 calc R . .
H87C H 0.7442 0.7590 0.8477 0.078 Uiso 1 1 calc R . .
C88 C -0.0456(2) 0.60671(18) 0.48368(14) 0.0702(9) Uani 1 1 d . . .
H88A H -0.0267 0.5695 0.5007 0.105 Uiso 1 1 calc R . .
H88B H -0.1099 0.6044 0.4687 0.105 Uiso 1 1 calc R . .
H88C H -0.0400 0.6364 0.5148 0.105 Uiso 1 1 calc R . .
C89 C 0.0139(2) 0.62135(14) 0.43395(14) 0.0550(7) Uani 1 1 d . . .
C90 C 0.0014(2) 0.67246(15) 0.40210(16) 0.0658(8) Uani 1 1 d . . .
H90A H -0.0476 0.6975 0.4118 0.079 Uiso 1 1 calc R . .
C91 C 0.0591(2) 0.68726(17) 0.35681(19) 0.0789(11) Uani 1 1 d . . .
H91A H 0.0494 0.7223 0.3356 0.095 Uiso 1 1 calc R . .
C92 C 0.1313(2) 0.65133(17) 0.34191(16) 0.0695(9) Uani 1 1 d . . .
H92A H 0.1710 0.6616 0.3106 0.083 Uiso 1 1 calc R . .
C93 C 0.1445(2) 0.60123(16) 0.37277(16) 0.0690(9) Uani 1 1 d . . .
H93A H 0.1939 0.5763 0.3634 0.083 Uiso 1 1 calc R . .
C94 C 0.0848(2) 0.58674(13) 0.41836(14) 0.0553(7) Uani 1 1 d . . .
H94A H 0.0941 0.5514 0.4392 0.066 Uiso 1 1 calc R . .
C95 C 0.9054(8) 0.4456(4) 0.9572(4) 0.242(6) Uani 0.533(7) 1 d P A 1
H95A H 0.8716 0.4504 0.9943 0.363 Uiso 0.533(7) 1 calc PR A 1
H95B H 0.8614 0.4409 0.9231 0.363 Uiso 0.533(7) 1 calc PR A 1
H95C H 0.9437 0.4796 0.9507 0.363 Uiso 0.533(7) 1 calc PR A 1
C96 C 0.9579(5) 0.4001(3) 0.9619(3) 0.070(2) Uani 0.533(7) 1 d P A 1
C97 C 1.0169(3) 0.3806(3) 0.9137(2) 0.1091(16) Uani 0.533(7) 1 d P A 1
H97A H 1.0345 0.4048 0.8816 0.131 Uiso 0.533(7) 1 calc PR A 1
C98 C 1.0430(5) 0.3270(4) 0.9189(3) 0.071(2) Uani 0.533(7) 1 d P A 1
H98A H 1.0822 0.3140 0.8884 0.085 Uiso 0.533(7) 1 calc PR A 1
C99 C 1.0234(6) 0.2874(4) 0.9604(5) 0.199(5) Uani 0.533(7) 1 d P A 1
H99A H 1.0527 0.2509 0.9611 0.239 Uiso 0.533(7) 1 calc PR A 1
C100 C 0.9568(5) 0.3022(4) 1.0035(4) 0.086(3) Uani 0.533(7) 1 d P A 1
H10D H 0.9340 0.2759 1.0321 0.103 Uiso 0.533(7) 1 calc PR A 1
C101 C 0.9296(3) 0.3579(2) 0.99920(18) 0.0789(11) Uani 0.533(7) 1 d P A 1
H10E H 0.8838 0.3691 1.0264 0.095 Uiso 0.533(7) 1 calc PR A 1
C95' C 1.0234(6) 0.2874(4) 0.9604(5) 0.199(5) Uani 0.467(7) 1 d P A 2
H95D H 1.0025 0.2634 0.9934 0.299 Uiso 0.467(7) 1 calc PR A 2
H95E H 1.0909 0.2903 0.9628 0.299 Uiso 0.467(7) 1 calc PR A 2
H95F H 1.0038 0.2701 0.9219 0.299 Uiso 0.467(7) 1 calc PR A 2
C96' C 0.9892(5) 0.3363(3) 0.9644(4) 0.069(3) Uani 0.467(7) 1 d P A 2
C97' C 1.0169(3) 0.3806(3) 0.9137(2) 0.1091(16) Uani 0.467(7) 1 d P A 2
H97B H 1.0687 0.3758 0.8891 0.131 Uiso 0.467(7) 1 calc PR A 2
C98' C 0.9552(6) 0.4288(4) 0.9090(4) 0.080(3) Uani 0.467(7) 1 d P A 2
H98B H 0.9487 0.4492 0.8721 0.097 Uiso 0.467(7) 1 calc PR A 2
C99' C 0.9054(8) 0.4456(4) 0.9572(4) 0.242(6) Uani 0.467(7) 1 d P A 2
H99B H 0.8914 0.4845 0.9661 0.290 Uiso 0.467(7) 1 calc PR A 2
C102 C 0.8754(8) 0.3953(5) 0.9946(5) 0.099(3) Uani 0.467(7) 1 d P A 2
H10F H 0.8172 0.3939 1.0129 0.119 Uiso 0.467(7) 1 calc PR A 2
C103 C 0.9296(3) 0.3579(2) 0.99920(18) 0.0789(11) Uani 0.467(7) 1 d P A 2
H10G H 0.9293 0.3395 1.0373 0.095 Uiso 0.467(7) 1 calc PR A 2

loop_
_atom_site_aniso_label
_atom_site_aniso_U_11
_atom_site_aniso_U_22
_atom_site_aniso_U_33
_atom_site_aniso_U_23
_atom_site_aniso_U_13
_atom_site_aniso_U_12
O1 0.0353(8) 0.0356(9) 0.0427(9) -0.0044(7) -0.0032(7) 0.0035(7)
O2 0.0317(8) 0.0504(10) 0.0389(9) -0.0153(8) 0.0046(7) -0.0043(7)
O3 0.0342(8) 0.0496(10) 0.0364(9) 0.0026(8) -0.0017(7) 0.0008(7)
O4 0.0270(7) 0.0433(9) 0.0309(8) -0.0026(7) -0.0016(6) 0.0013(6)
O5 0.0422(9) 0.0332(9) 0.0400(9) -0.0010(7) -0.0070(7) -0.0042(7)
O6 0.0261(7) 0.0400(9) 0.0401(9) -0.0067(7) 0.0036(6) -0.0027(6)
O7 0.0383(9) 0.0416(10) 0.0635(12) -0.0182(9) -0.0040(8) -0.0007(7)
O8 0.0318(8) 0.0613(12) 0.0499(11) 0.0152(9) -0.0025(7) -0.0046(8)
O9 0.0299(8) 0.0317(8) 0.0517(10) -0.0031(7) -0.0045(7) 0.0022(6)
O10 0.0327(8) 0.0672(12) 0.0343(9) 0.0008(8) 0.0008(7) -0.0152(8)
O11 0.0336(8) 0.0338(9) 0.0652(12) -0.0056(8) -0.0183(8) 0.0013(7)
O12 0.0333(8) 0.0335(8) 0.0413(9) -0.0008(7) -0.0033(6) 0.0049(6)
C1 0.0225(9) 0.0386(12) 0.0358(12) -0.0051(10) -0.0004(8) -0.0004(9)
C2 0.0240(10) 0.0440(13) 0.0326(12) -0.0037(10) 0.0022(8) -0.0040(9)
C3 0.0216(9) 0.0439(13) 0.0329(12) -0.0088(10) 0.0033(8) -0.0027(9)
C4 0.0212(9) 0.0385(12) 0.0392(12) -0.0058(10) 0.0012(8) -0.0045(9)
C5 0.0224(10) 0.0437(13) 0.0328(12) -0.0033(10) -0.0012(8) -0.0030(9)
C6 0.0228(9) 0.0388(12) 0.0331(12) -0.0049(10) -0.0014(8) -0.0013(9)
C7 0.0322(11) 0.0503(15) 0.0360(13) 0.0000(11) 0.0039(9) -0.0085(10)
C8 0.0208(9) 0.0401(13) 0.0461(14) -0.0048(10) 0.0017(9) -0.0023(9)
C9 0.0249(10) 0.0422(13) 0.0338(12) -0.0048(10) -0.0048(8) -0.0005(9)
C10 0.0501(14) 0.0390(14) 0.0625(18) 0.0002(13) 0.0052(13) -0.0042(11)
C11 0.0391(12) 0.0499(15) 0.0374(13) -0.0117(11) 0.0009(10) -0.0051(11)
C12 0.0465(13) 0.0437(14) 0.0357(13) -0.0009(11) 0.0037(10) -0.0041(11)
C13 0.0344(11) 0.0297(11) 0.0324(12) -0.0009(9) -0.0005(9) 0.0027(9)
C14 0.0391(12) 0.0451(14) 0.0372(13) 0.0109(11) 0.0025(10) -0.0039(10)
C15 0.0458(13) 0.0608(17) 0.0289(12) 0.0177(12) -0.0022(10) -0.0046(12)
C16 0.0361(11) 0.0441(13) 0.0275(11) 0.0059(10) -0.0043(9) 0.0003(10)
C17 0.0326(10) 0.0251(10) 0.0257(10) 0.0003(8) 0.0014(8) 0.0044(8)
C18 0.0375(11) 0.0291(11) 0.0229(10) 0.0006(8) -0.0014(8) 0.0013(9)
C19 0.0272(10) 0.0278(11) 0.0367(12) -0.0065(9) -0.0009(9) -0.0016(8)
C20 0.0289(10) 0.0258(10) 0.0287(11) -0.0003(8) -0.0033(8) -0.0011(8)
C21 0.0241(9) 0.0255(10) 0.0308(11) -0.0001(8) -0.0036(8) -0.0009(8)
C22 0.0316(10) 0.0308(11) 0.0318(11) 0.0043(9) -0.0015(8) -0.0008(9)
C23 0.0345(11) 0.0316(12) 0.0365(12) 0.0052(10) -0.0100(9) 0.0018(9)
C24 0.0265(10) 0.0314(11) 0.0456(13) -0.0017(10) -0.0092(9) 0.0040(9)
C25 0.0273(10) 0.0354(12) 0.0243(10) -0.0045(9) 0.0012(8) 0.0006(8)
C26 0.0282(10) 0.0291(11) 0.0258(10) -0.0036(8) 0.0008(8) -0.0011(8)
C27 0.0268(10) 0.0284(11) 0.0227(10) -0.0046(8) 0.0011(8) 0.0001(8)
C28 0.0316(10) 0.0282(11) 0.0318(11) -0.0017(9) -0.0001(9) -0.0005(8)
C29 0.0356(11) 0.0282(11) 0.0371(12) -0.0044(9) 0.0026(9) -0.0059(9)
C30 0.0288(10) 0.0381(12) 0.0346(12) -0.0078(10) 0.0004(9) -0.0074(9)
C31 0.0296(10) 0.0263(10) 0.0208(10) 0.0000(8) -0.0020(8) 0.0025(8)
C32 0.0290(10) 0.0262(10) 0.0237(10) -0.0031(8) -0.0025(8) 0.0017(8)
C33 0.0347(11) 0.0320(11) 0.0274(11) -0.0021(9) -0.0004(8) 0.0029(9)
C34 0.0384(11) 0.0319(12) 0.0323(12) -0.0081(9) 0.0014(9) 0.0058(9)
C35 0.0384(11) 0.0245(11) 0.0379(13) -0.0036(9) -0.0018(9) 0.0059(9)
C36 0.0309(10) 0.0257(11) 0.0317(11) 0.0010(9) -0.0010(8) 0.0016(8)
C37 0.0243(9) 0.0269(10) 0.0251(10) -0.0021(8) -0.0022(7) 0.0002(8)
C38 0.0227(9) 0.0233(10) 0.0257(10) -0.0005(8) -0.0027(7) -0.0012(7)
C39 0.0213(9) 0.0248(10) 0.0249(10) 0.0020(8) -0.0022(7) -0.0016(8)
C40 0.0257(9) 0.0258(10) 0.0260(10) 0.0049(8) -0.0019(8) -0.0008(8)
C41 0.0213(9) 0.0313(11) 0.0253(10) 0.0033(8) -0.0015(7) -0.0013(8)
C42 0.0308(10) 0.0330(12) 0.0307(11) 0.0061(9) 0.0012(8) 0.0002(9)
C43 0.0342(11) 0.0447(14) 0.0277(11) 0.0088(10) 0.0040(9) 0.0007(10)
C44 0.0374(11) 0.0432(13) 0.0246(11) -0.0003(9) -0.0016(9) 0.0036(10)
C45 0.0306(10) 0.0340(12) 0.0261(11) -0.0002(9) -0.0009(8) 0.0004(9)
C46 0.0220(9) 0.0304(11) 0.0223(10) 0.0009(8) -0.0016(7) -0.0010(8)
C47 0.0200(9) 0.0273(10) 0.0221(10) 0.0020(8) -0.0022(7) -0.0017(7)
C48 0.0206(8) 0.0247(10) 0.0235(10) -0.0023(8) -0.0023(7) -0.0008(7)
C49 0.0254(9) 0.0235(10) 0.0238(10) -0.0017(8) -0.0005(8) -0.0003(8)
C50 0.0246(9) 0.0246(10) 0.0269(10) -0.0009(8) -0.0024(8) -0.0012(8)
C51 0.0307(10) 0.0273(11) 0.0333(11) -0.0040(9) -0.0009(8) 0.0022(8)
C52 0.0340(11) 0.0235(11) 0.0408(13) 0.0000(9) -0.0052(9) 0.0039(9)
C53 0.0385(11) 0.0285(11) 0.0300(11) 0.0044(9) -0.0055(9) 0.0021(9)
C54 0.0336(10) 0.0268(11) 0.0262(11) -0.0001(8) -0.0026(8) -0.0009(8)
C55 0.0247(9) 0.0233(10) 0.0269(10) -0.0005(8) -0.0031(8) -0.0003(8)
C56 0.0231(9) 0.0245(10) 0.0241(10) 0.0016(8) -0.0023(7) -0.0008(7)
C57 0.0226(9) 0.0261(10) 0.0215(10) 0.0010(8) -0.0025(7) 0.0000(8)
C58 0.0339(11) 0.0236(10) 0.0267(11) 0.0011(8) -0.0045(8) 0.0007(8)
C59 0.0412(12) 0.0317(12) 0.0271(11) -0.0056(9) -0.0034(9) 0.0045(9)
C60 0.0472(13) 0.0394(13) 0.0285(12) -0.0072(10) -0.0102(10) 0.0032(10)
C61 0.0382(12) 0.0392(13) 0.0328(12) -0.0003(10) -0.0113(9) 0.0008(10)
C62 0.0341(11) 0.0255(11) 0.0342(12) 0.0019(9) -0.0040(9) 0.0020(8)
C63 0.0336(11) 0.0257(11) 0.0259(10) -0.0009(8) -0.0035(8) 0.0007(8)
C64 0.0252(9) 0.0252(10) 0.0298(11) 0.0017(8) 0.0032(8) -0.0012(8)
C65 0.0291(10) 0.0284(11) 0.0370(12) 0.0046(9) -0.0029(9) -0.0005(8)
C66 0.0387(12) 0.0264(11) 0.0466(14) 0.0076(10) -0.0019(10) -0.0019(9)
C67 0.0327(11) 0.0300(12) 0.0429(13) 0.0004(10) 0.0024(9) -0.0070(9)
C68 0.0270(10) 0.0316(12) 0.0417(13) -0.0031(10) -0.0047(9) 0.0004(9)
C69 0.0322(11) 0.0238(11) 0.0403(13) 0.0046(9) -0.0042(9) -0.0006(8)
C70 0.0269(10) 0.0282(11) 0.0269(10) 0.0001(8) -0.0026(8) 0.0025(8)
C71 0.0281(10) 0.0346(12) 0.0274(11) -0.0046(9) -0.0027(8) -0.0009(9)
C72 0.0269(10) 0.0466(14) 0.0323(12) -0.0017(10) 0.0002(9) -0.0024(9)
C73 0.0329(11) 0.0589(16) 0.0306(12) -0.0063(11) 0.0062(9) -0.0009(11)
C74 0.0394(12) 0.0490(14) 0.0301(12) -0.0129(10) 0.0024(9) -0.0008(10)
C75 0.0317(10) 0.0354(12) 0.0315(12) -0.0062(9) 0.0010(9) -0.0021(9)
C76 0.0250(10) 0.0411(13) 0.0409(13) -0.0039(10) -0.0076(9) 0.0020(9)
C77 0.0238(10) 0.0606(16) 0.0415(14) -0.0085(12) -0.0005(9) -0.0031(10)
C78 0.0261(11) 0.0358(13) 0.084(2) 0.0088(13) -0.0070(12) -0.0042(9)
C79 0.0216(9) 0.0350(12) 0.0423(13) -0.0034(10) -0.0042(9) -0.0017(8)
C80 0.0209(9) 0.0324(11) 0.0427(13) -0.0027(10) -0.0029(8) -0.0009(8)
C81 0.0194(9) 0.0404(13) 0.0423(13) -0.0021(10) -0.0038(8) -0.0027(9)
C82 0.0208(9) 0.0468(14) 0.0438(13) 0.0093(11) -0.0045(9) -0.0022(9)
C83 0.0223(10) 0.0325(12) 0.0590(16) 0.0031(11) -0.0052(10) -0.0033(9)
C84 0.0240(10) 0.0329(12) 0.0488(14) -0.0052(10) -0.0039(9) -0.0010(9)
C85 0.0374(12) 0.0341(13) 0.0552(16) -0.0046(11) 0.0005(11) -0.0034(10)
C86 0.0357(13) 0.076(2) 0.0518(17) 0.0157(15) -0.0075(11) 0.0013(13)
C87 0.0540(15) 0.0346(13) 0.0680(19) -0.0064(13) 0.0106(13) 0.0030(12)
C88 0.0545(17) 0.105(3) 0.0508(18) -0.0013(18) -0.0082(14) -0.0141(17)
C89 0.0505(15) 0.0619(19) 0.0515(17) 0.0009(14) -0.0119(12) -0.0051(13)
C90 0.0620(18) 0.0583(19) 0.076(2) 0.0124(17) -0.0113(16) 0.0064(15)
C91 0.070(2) 0.070(2) 0.095(3) 0.036(2) -0.0182(19) -0.0100(18)
C92 0.0603(18) 0.086(3) 0.062(2) 0.0192(18) -0.0020(15) -0.0172(18)
C93 0.066(2) 0.074(2) 0.068(2) 0.0058(18) 0.0047(16) 0.0024(17)
C94 0.0623(17) 0.0485(16) 0.0548(17) 0.0054(13) -0.0030(13) 0.0030(13)
C95 0.322(13) 0.225(10) 0.182(9) 0.084(8) 0.054(9) 0.150(10)
C96 0.098(5) 0.058(4) 0.054(4) 0.008(3) -0.002(3) 0.006(3)
C97 0.086(3) 0.138(5) 0.103(4) -0.009(3) -0.011(3) -0.013(3)
C98 0.075(4) 0.099(6) 0.038(3) 0.006(3) -0.008(3) -0.014(4)
C99 0.183(7) 0.168(8) 0.241(11) -0.124(8) -0.085(7) 0.062(6)
C100 0.078(5) 0.094(6) 0.085(6) -0.023(5) -0.002(4) -0.004(4)
C101 0.069(2) 0.105(3) 0.063(2) -0.005(2) -0.0006(18) -0.001(2)
C95' 0.183(7) 0.168(8) 0.241(11) -0.124(8) -0.085(7) 0.062(6)
C96' 0.069(5) 0.061(5) 0.074(6) -0.027(4) -0.038(4) 0.009(4)
C97' 0.086(3) 0.138(5) 0.103(4) -0.009(3) -0.011(3) -0.013(3)
C98' 0.090(6) 0.087(6) 0.064(5) 0.023(4) -0.004(4) -0.019(5)
C99' 0.322(13) 0.225(10) 0.182(9) 0.084(8) 0.054(9) 0.150(10)
C102 0.093(7) 0.104(8) 0.098(8) 0.000(6) -0.032(6) -0.005(6)
C103 0.069(2) 0.105(3) 0.063(2) -0.005(2) -0.0006(18) -0.001(2)

loop_
_atom_type_symbol
_atom_type_description
_atom_type_scat_dispersion_real
_atom_type_scat_dispersion_imag
_atom_type_scat_source
C C 0.0181 0.0091 'International Tables Vol C Tables 4.2.6.8 and 6.1.1.4'
H H 0.0000 0.0000 'International Tables Vol C Tables 4.2.6.8 and 6.1.1.4'
O O 0.0492 0.0322 'International Tables Vol C Tables 4.2.6.8 and 6.1.1.4'

loop_
_geom_angle_atom_site_label_1
_geom_angle_atom_site_label_2
_geom_angle_atom_site_label_3
_geom_angle
C1 O1 C10 115.28(17)
C3 O2 C11 114.79(16)
C5 O3 C12 117.10(17)
C25 O4 C9 116.61(17)
C13 O5 C7 115.27(18)
C19 O6 C8 115.33(17)
C84 O7 C87 117.23(19)
C82 O8 C86 115.26(18)
C80 O9 C85 115.14(16)
C72 O10 C77 117.44(19)
C68 O11 C78 115.6(2)
C62 O12 C76 115.01(17)
O1 C1 C6 118.6(2)
O1 C1 C2 119.1(2)
C6 C1 C2 122.3(2)
C3 C2 C1 117.8(2)
C3 C2 C7 122.3(2)
C1 C2 C7 119.8(2)
O2 C3 C2 119.5(2)
O2 C3 C4 118.2(2)
C2 C3 C4 122.1(2)
C5 C4 C3 118.1(2)
C5 C4 C8 121.6(2)
C3 C4 C8 120.2(2)
O3 C5 C4 117.6(2)
O3 C5 C6 120.3(2)
C4 C5 C6 121.6(2)
C1 C6 C5 118.1(2)
C1 C6 C9 120.5(2)
C5 C6 C9 121.4(2)
O5 C7 C2 112.16(18)
O5 C7 H7A 109.2
C2 C7 H7A 109.2
O5 C7 H7B 109.2
C2 C7 H7B 109.2
H7A C7 H7B 107.9
O6 C8 C4 112.43(17)
O6 C8 H8A 109.1
C4 C8 H8A 109.1
O6 C8 H8B 109.1
C4 C8 H8B 109.1
H8A C8 H8B 107.9
O4 C9 C6 111.78(17)
O4 C9 H9A 109.3
C6 C9 H9A 109.3
O4 C9 H9B 109.3
C6 C9 H9B 109.3
H9A C9 H9B 107.9
O1 C10 H10A 109.5
O1 C10 H10B 109.5
H10A C10 H10B 109.5
O1 C10 H10C 109.5
H10A C10 H10C 109.5
H10B C10 H10C 109.5
O2 C11 H11A 109.5
O2 C11 H11B 109.5
H11A C11 H11B 109.5
O2 C11 H11C 109.5
H11A C11 H11C 109.5
H11B C11 H11C 109.5
O3 C12 H12A 109.5
O3 C12 H12B 109.5
H12A C12 H12B 109.5
O3 C12 H12C 109.5
H12A C12 H12C 109.5
H12B C12 H12C 109.5
O5 C13 C14 118.2(2)
O5 C13 C18 120.9(2)
C14 C13 C18 120.7(2)
C15 C14 C13 118.7(2)
C15 C14 H14A 120.7
C13 C14 H14A 120.7
C16 C15 C14 121.1(2)
C16 C15 H15A 119.4
C14 C15 H15A 119.4
C15 C16 C17 120.6(2)
C15 C16 H16A 119.7
C17 C16 H16A 119.7
C16 C17 C18 118.2(2)
C16 C17 C31 122.67(19)
C18 C17 C31 119.05(18)
C13 C18 C17 120.6(2)
C13 C18 H18A 119.7
C17 C18 H18A 119.7
O6 C19 C20 117.8(2)
O6 C19 C24 121.10(19)
C20 C19 C24 121.0(2)
C19 C20 C21 120.9(2)
C19 C20 H20A 119.5
C21 C20 H20A 119.5
C20 C21 C22 117.48(19)
C20 C21 C40 121.50(18)
C22 C21 C40 121.02(18)
C23 C22 C21 121.0(2)
C23 C22 H22A 119.5
C21 C22 H22A 119.5
C24 C23 C22 121.2(2)
C24 C23 H23A 119.4
C22 C23 H23A 119.4
C23 C24 C19 118.32(19)
C23 C24 H24A 120.8
C19 C24 H24A 120.8
O4 C25 C30 121.98(19)
O4 C25 C26 116.9(2)
C30 C25 C26 121.0(2)
C25 C26 C27 120.4(2)
C25 C26 H26A 119.8
C27 C26 H26A 119.8
C28 C27 C26 118.12(19)
C28 C27 C49 121.13(18)
C26 C27 C49 120.74(19)
C29 C28 C27 121.1(2)
C29 C28 H28A 119.5
C27 C28 H28A 119.5
C30 C29 C28 120.7(2)
C30 C29 H29A 119.6
C28 C29 H29A 119.6
C29 C30 C25 118.6(2)
C29 C30 H30A 120.7
C25 C30 H30A 120.7
C32 C31 C57 100.59(16)
C32 C31 C17 110.61(16)
C57 C31 C17 111.99(16)
C32 C31 C58 108.29(16)
C57 C31 C58 111.68(16)
C17 C31 C58 112.95(16)
C33 C32 C37 121.26(19)
C33 C32 C31 127.82(19)
C37 C32 C31 110.90(17)
C34 C33 C32 119.0(2)
C34 C33 H33A 120.5
C32 C33 H33A 120.5
C35 C34 C33 120.0(2)
C35 C34 H34A 120.0
C33 C34 H34A 120.0
C34 C35 C36 121.6(2)
C34 C35 H35A 119.2
C36 C35 H35A 119.2
C35 C36 C37 118.7(2)
C35 C36 H36A 120.7
C37 C36 H36A 120.7
C36 C37 C32 119.01(19)
C36 C37 C38 132.39(19)
C32 C37 C38 108.36(18)
C39 C38 C57 119.99(18)
C39 C38 C37 132.32(18)
C57 C38 C37 107.50(17)
C38 C39 C47 119.46(18)
C38 C39 C40 130.31(18)
C47 C39 C40 110.22(17)
C41 C40 C39 100.27(16)
C41 C40 C64 108.96(16)
C39 C40 C64 115.08(16)
C41 C40 C21 107.10(16)
C39 C40 C21 112.00(16)
C64 C40 C21 112.40(16)
C42 C41 C46 120.7(2)
C42 C41 C40 128.18(19)
C46 C41 C40 111.06(17)
C43 C42 C41 119.3(2)
C43 C42 H42A 120.3
C41 C42 H42A 120.3
C42 C43 C44 120.1(2)
C42 C43 H43A 119.9
C44 C43 H43A 119.9
C45 C44 C43 120.7(2)
C45 C44 H44A 119.6
C43 C44 H44A 119.6
C44 C45 C46 119.5(2)
C44 C45 H45A 120.3
C46 C45 H45A 120.3
C41 C46 C45 118.91(19)
C41 C46 C47 107.97(17)
C45 C46 C47 133.0(2)
C48 C47 C39 120.31(18)
C48 C47 C46 131.25(18)
C39 C47 C46 107.98(17)
C47 C48 C56 119.82(18)
C47 C48 C49 130.62(18)
C56 C48 C49 109.52(17)
C50 C49 C70 110.06(16)
C50 C49 C48 100.63(15)
C70 C49 C48 114.29(16)
C50 C49 C27 108.87(16)
C70 C49 C27 112.06(16)
C48 C49 C27 110.26(15)
C51 C50 C55 121.26(19)
C51 C50 C49 127.81(19)
C55 C50 C49 110.90(17)
C52 C51 C50 119.3(2)
C52 C51 H51A 120.3
C50 C51 H51A 120.3
C51 C52 C53 119.9(2)
C51 C52 H52A 120.0
C53 C52 H52A 120.0
C54 C53 C52 120.9(2)
C54 C53 H53A 119.6
C52 C53 H53A 119.6
C53 C54 C55 119.1(2)
C53 C54 H54A 120.4
C55 C54 H54A 120.4
C50 C55 C54 119.18(19)
C50 C55 C56 108.02(17)
C54 C55 C56 132.33(19)
C57 C56 C48 120.04(18)
C57 C56 C55 131.22(18)
C48 C56 C55 108.51(17)
C56 C57 C38 120.08(18)
C56 C57 C31 128.76(18)
C38 C57 C31 111.11(17)
C63 C58 C59 117.20(19)
C63 C58 C31 122.00(18)
C59 C58 C31 120.78(18)
C60 C59 C58 121.1(2)
C60 C59 H59A 119.4
C58 C59 H59A 119.4
C61 C60 C59 120.8(2)
C61 C60 H60A 119.6
C59 C60 H60A 119.6
C60 C61 C62 118.5(2)
C60 C61 H61A 120.8
C62 C61 H61A 120.8
O12 C62 C61 120.34(19)
O12 C62 C63 118.58(19)
C61 C62 C63 121.0(2)
C62 C63 C58 121.3(2)
C62 C63 H63A 119.4
C58 C63 H63A 119.4
C65 C64 C69 117.85(19)
C65 C64 C40 121.01(18)
C69 C64 C40 120.81(18)
C64 C65 C66 121.3(2)
C64 C65 H65A 119.4
C66 C65 H65A 119.4
C67 C66 C65 120.8(2)
C67 C66 H66A 119.6
C65 C66 H66A 119.6
C66 C67 C68 118.3(2)
C66 C67 H67A 120.8
C68 C67 H67A 120.8
C67 C68 O11 117.83(19)
C67 C68 C69 121.8(2)
O11 C68 C69 120.2(2)
C64 C69 C68 119.9(2)
C64 C69 H69A 120.0
C68 C69 H69A 120.0
C75 C70 C71 119.6(2)
C75 C70 C49 122.13(18)
C71 C70 C49 118.25(18)
C72 C71 C70 119.9(2)
C72 C71 H71A 120.1
C70 C71 H71A 120.1
O10 C72 C71 122.7(2)
O10 C72 C73 116.5(2)
C71 C72 C73 120.6(2)
C74 C73 C72 119.3(2)
C74 C73 H73A 120.3
C72 C73 H73A 120.3
C73 C74 C75 120.5(2)
C73 C74 H74A 119.7
C75 C74 H74A 119.7
C74 C75 C70 119.9(2)
C74 C75 H75A 120.0
C70 C75 H75A 120.0
O12 C76 C79 112.09(17)
O12 C76 H76A 109.2
C79 C76 H76A 109.2
O12 C76 H76B 109.2
C79 C76 H76B 109.2
H76A C76 H76B 107.9
O10 C77 C81 115.99(19)
O10 C77 H77A 108.3
C81 C77 H77A 108.3
O10 C77 H77B 108.3
C81 C77 H77B 108.3
H77A C77 H77B 107.4
O11 C78 C83 114.5(2)
O11 C78 H78A 108.6
C83 C78 H78A 108.6
O11 C78 H78B 108.6
C83 C78 H78B 108.6
H78A C78 H78B 107.6
C80 C79 C84 118.2(2)
C80 C79 C76 120.2(2)
C84 C79 C76 121.3(2)
O9 C80 C81 119.6(2)
O9 C80 C79 117.9(2)
C81 C80 C79 122.2(2)
C80 C81 C82 117.2(2)
C80 C81 C77 121.4(2)
C82 C81 C77 120.6(2)
O8 C82 C83 120.0(2)
O8 C82 C81 117.2(2)
C83 C82 C81 122.5(2)
C82 C83 C84 118.3(2)
C82 C83 C78 121.8(2)
C84 C83 C78 119.1(2)
O7 C84 C79 119.0(2)
O7 C84 C83 119.0(2)
C79 C84 C83 121.6(2)
O9 C85 H85A 109.5
O9 C85 H85B 109.5
H85A C85 H85B 109.5
O9 C85 H85C 109.5
H85A C85 H85C 109.5
H85B C85 H85C 109.5
O8 C86 H86A 109.5
O8 C86 H86B 109.5
H86A C86 H86B 109.5
O8 C86 H86C 109.5
H86A C86 H86C 109.5
H86B C86 H86C 109.5
O7 C87 H87A 109.5
O7 C87 H87B 109.5
H87A C87 H87B 109.5
O7 C87 H87C 109.5
H87A C87 H87C 109.5
H87B C87 H87C 109.5
C89 C88 H88A 109.5
C89 C88 H88B 109.5
H88A C88 H88B 109.5
C89 C88 H88C 109.5
H88A C88 H88C 109.5
H88B C88 H88C 109.5
C94 C89 C90 117.4(3)
C94 C89 C88 121.7(3)
C90 C89 C88 120.9(3)
C91 C90 C89 121.0(3)
C91 C90 H90A 119.5
C89 C90 H90A 119.5
C90 C91 C92 120.5(3)
C90 C91 H91A 119.8
C92 C91 H91A 119.8
C93 C92 C91 119.2(3)
C93 C92 H92A 120.4
C91 C92 H92A 120.4
C92 C93 C94 119.5(3)
C92 C93 H93A 120.3
C94 C93 H93A 120.3
C89 C94 C93 122.4(3)
C89 C94 H94A 118.8
C93 C94 H94A 118.8
C96 C95 H95A 109.5
C96 C95 H95B 109.5
H95A C95 H95B 109.5
C96 C95 H95C 109.5
H95A C95 H95C 109.5
H95B C95 H95C 109.5
C95 C96 C101 116.5(8)
C95 C96 C97 123.1(7)
C101 C96 C97 114.8(6)
C98 C97 C96 113.8(6)
C98 C97 H97A 123.1
C96 C97 H97A 123.1
C97 C98 C99 130.4(8)
C97 C98 H98A 114.8
C99 C98 H98A 114.8
C98 C99 C100 117.5(9)
C98 C99 H99A 121.2
C100 C99 H99A 121.2
C101 C100 C99 112.6(9)
C101 C100 H10D 123.7
C99 C100 H10D 123.7
C100 C101 C96 129.8(6)
C100 C101 H10E 115.1
C96 C101 H10E 115.1

loop_
_geom_bond_atom_site_label_1
_geom_bond_atom_site_label_2
_geom_bond_distance
O1 C1 1.380(3)
O1 C10 1.431(3)
O2 C3 1.383(3)
O2 C11 1.439(3)
O3 C5 1.377(3)
O3 C12 1.443(3)
O4 C25 1.384(3)
O4 C9 1.443(3)
O5 C13 1.379(3)
O5 C7 1.443(3)
O6 C19 1.377(3)
O6 C8 1.450(3)
O7 C84 1.376(3)
O7 C87 1.445(3)
O8 C82 1.386(3)
O8 C86 1.443(3)
O9 C80 1.383(3)
O9 C85 1.436(3)
O10 C72 1.377(3)
O10 C77 1.440(3)
O11 C68 1.387(3)
O11 C78 1.434(3)
O12 C62 1.383(3)
O12 C76 1.444(3)
C1 C6 1.395(3)
C1 C2 1.402(3)
C2 C3 1.393(3)
C2 C7 1.496(3)
C3 C4 1.410(3)
C4 C5 1.398(3)
C4 C8 1.503(3)
C5 C6 1.405(3)
C6 C9 1.499(3)
C7 H7A 0.9900
C7 H7B 0.9900
C8 H8A 0.9900
C8 H8B 0.9900
C9 H9A 0.9900
C9 H9B 0.9900
C10 H10A 0.9800
C10 H10B 0.9800
C10 H10C 0.9800
C11 H11A 0.9800
C11 H11B 0.9800
C11 H11C 0.9800
C12 H12A 0.9800
C12 H12B 0.9800
C12 H12C 0.9800
C13 C14 1.383(3)
C13 C18 1.387(3)
C14 C15 1.381(4)
C14 H14A 0.9500
C15 C16 1.381(3)
C15 H15A 0.9500
C16 C17 1.392(3)
C16 H16A 0.9500
C17 C18 1.393(3)
C17 C31 1.546(3)
C18 H18A 0.9500
C19 C20 1.389(3)
C19 C24 1.392(3)
C20 C21 1.392(3)
C20 H20A 0.9500
C21 C22 1.401(3)
C21 C40 1.558(3)
C22 C23 1.389(3)
C22 H22A 0.9500
C23 C24 1.374(3)
C23 H23A 0.9500
C24 H24A 0.9500
C25 C30 1.388(3)
C25 C26 1.389(3)
C26 C27 1.398(3)
C26 H26A 0.9500
C27 C28 1.390(3)
C27 C49 1.553(3)
C28 C29 1.387(3)
C28 H28A 0.9500
C29 C30 1.383(3)
C29 H29A 0.9500
C30 H30A 0.9500
C31 C32 1.530(3)
C31 C57 1.532(3)
C31 C58 1.557(3)
C32 C33 1.385(3)
C32 C37 1.403(3)
C33 C34 1.385(3)
C33 H33A 0.9500
C34 C35 1.383(3)
C34 H34A 0.9500
C35 C36 1.391(3)
C35 H35A 0.9500
C36 C37 1.399(3)
C36 H36A 0.9500
C37 C38 1.485(3)
C38 C39 1.399(3)
C38 C57 1.417(3)
C39 C47 1.419(3)
C39 C40 1.544(3)
C40 C41 1.529(3)
C40 C64 1.548(3)
C41 C42 1.391(3)
C41 C46 1.396(3)
C42 C43 1.383(3)
C42 H42A 0.9500
C43 C44 1.387(3)
C43 H43A 0.9500
C44 C45 1.387(3)
C44 H44A 0.9500
C45 C46 1.399(3)
C45 H45A 0.9500
C46 C47 1.484(3)
C47 C48 1.399(3)
C48 C56 1.411(3)
C48 C49 1.544(3)
C49 C50 1.528(3)
C49 C70 1.533(3)
C50 C51 1.384(3)
C50 C55 1.393(3)
C51 C52 1.382(3)
C51 H51A 0.9500
C52 C53 1.394(3)
C52 H52A 0.9500
C53 C54 1.388(3)
C53 H53A 0.9500
C54 C55 1.398(3)
C54 H54A 0.9500
C55 C56 1.485(3)
C56 C57 1.396(3)
C58 C63 1.391(3)
C58 C59 1.407(3)
C59 C60 1.387(3)
C59 H59A 0.9500
C60 C61 1.385(3)
C60 H60A 0.9500
C61 C62 1.385(3)
C61 H61A 0.9500
C62 C63 1.387(3)
C63 H63A 0.9500
C64 C65 1.390(3)
C64 C69 1.393(3)
C65 C66 1.391(3)
C65 H65A 0.9500
C66 C67 1.373(3)
C66 H66A 0.9500
C67 C68 1.378(3)
C67 H67A 0.9500
C68 C69 1.394(3)
C69 H69A 0.9500
C70 C75 1.388(3)
C70 C71 1.395(3)
C71 C72 1.382(3)
C71 H71A 0.9500
C72 C73 1.390(3)
C73 C74 1.383(3)
C73 H73A 0.9500
C74 C75 1.388(3)
C74 H74A 0.9500
C75 H75A 0.9500
C76 C79 1.501(3)
C76 H76A 0.9900
C76 H76B 0.9900
C77 C81 1.505(3)
C77 H77A 0.9900
C77 H77B 0.9900
C78 C83 1.507(3)
C78 H78A 0.9900
C78 H78B 0.9900
C79 C80 1.399(3)
C79 C84 1.399(3)
C80 C81 1.399(3)
C81 C82 1.411(3)
C82 C83 1.387(4)
C83 C84 1.402(3)
C85 H85A 0.9800
C85 H85B 0.9800
C85 H85C 0.9800
C86 H86A 0.9800
C86 H86B 0.9800
C86 H86C 0.9800
C87 H87A 0.9800
C87 H87B 0.9800
C87 H87C 0.9800
C88 C89 1.466(4)
C88 H88A 0.9800
C88 H88B 0.9800
C88 H88C 0.9800
C89 C94 1.360(4)
C89 C90 1.392(4)
C90 C91 1.375(5)
C90 H90A 0.9500
C91 C92 1.389(5)
C91 H91A 0.9500
C92 C93 1.362(5)
C92 H92A 0.9500
C93 C94 1.397(4)
C93 H93A 0.9500
C94 H94A 0.9500
C95 C96 1.305(10)
C95 H95A 0.9800
C95 H95B 0.9800
C95 H95C 0.9800
C96 C101 1.358(8)
C96 C97 1.468(9)
C97 C98 1.307(10)
C97 H97A 0.9500
C98 C99 1.342(13)
C98 H98A 0.9500
C99 C100 1.426(12)
C99 H99A 0.9500
C100 C101 1.357(10)
C100 H10D 0.9500
C101 H10E 0.9500
C98' H98B 0.9500
C102 H10F 0.9500
